data_7231673
loop_
_publ_author_name
'Reddy, Marri Sameer'
'Kumar, Nandigama Satish'
'Chowhan, L. Raju'

_publ_section_title
;
 Heterogeneous graphene oxide as recyclable catalyst for azomethine ylide
 mediated 1,3 dipolar cycloaddition reaction in aqueous medium
;
_journal_issue 62
_journal_name_full 'RSC Advances'
_journal_page_first 35587
_journal_paper_doi 10.1039/C8RA06714G
_journal_volume 8
_journal_year 2018
_chemical_formula_moiety 'C31 H24 Br N5 O3'
_chemical_formula_sum 'C31 H24 Br N5 O3'
_chemical_formula_weight 594.47
_space_group_IT_number 15
_symmetry_cell_setting monoclinic
_symmetry_Int_Tables_number 15
_symmetry_space_group_name_Hall '-I 2ya'
_symmetry_space_group_name_H-M 'I 1 2/a 1'
_atom_sites_solution_hydrogens geom
_atom_sites_solution_primary direct
_atom_sites_solution_secondary difmap
_audit_update_record
;
2018-03-30 deposited with the CCDC.
2018-10-01 downloaded from the CCDC.
;
_cell_angle_alpha 90.0000
_cell_angle_beta 91.587(5)
_cell_angle_gamma 90.0000
_cell_formula_units_Z 8
_cell_length_a 20.6810(13)
_cell_length_b 10.5543(7)
_cell_length_c 23.8451(15)
_cell_measurement_reflns_used 21861
_cell_measurement_temperature 293
_cell_measurement_theta_max 27.63
_cell_measurement_theta_min 3.06
_cell_volume 5202.8(6)
_computing_cell_refinement PROCESS-AUTO
_computing_data_collection PROCESS-AUTO
_computing_data_reduction PROCESS-AUTO
_computing_molecular_graphics 'CrystalStructure 4.0'
_computing_publication_material 'CrystalStructure 4.0 (Rigaku, 2010)'
_computing_structure_refinement 'SHELXL97 (Sheldrick, 2008)'
_computing_structure_solution 'SIR92 (Altomare, et al., 1994)'
_diffrn_ambient_temperature 293
_diffrn_detector_area_resol_mean 6.849
_diffrn_measured_fraction_theta_full 0.998
_diffrn_measured_fraction_theta_max 0.998
_diffrn_measurement_device_type 'Rigaku SCX mini'
_diffrn_measurement_method \w
_diffrn_radiation_type 'Mo K\a'
_diffrn_radiation_wavelength 0.71075
_diffrn_reflns_av_R_equivalents 0.0408
_diffrn_reflns_limit_h_max 26
_diffrn_reflns_limit_h_min -26
_diffrn_reflns_limit_k_max 13
_diffrn_reflns_limit_k_min -13
_diffrn_reflns_limit_l_max 30
_diffrn_reflns_limit_l_min -30
_diffrn_reflns_number 25696
_diffrn_reflns_theta_full 27.48
_diffrn_reflns_theta_max 27.48
_diffrn_standards_number 0
_exptl_absorpt_coefficient_mu 1.629
_exptl_absorpt_correction_T_max 0.594
_exptl_absorpt_correction_T_min 0.372
_exptl_absorpt_correction_type multi-scan
_exptl_absorpt_process_details 'REQAB (Rigaku, 1998)'
_exptl_crystal_colour Orange
_exptl_crystal_density_diffrn 1.518
_exptl_crystal_density_method 'not measured'
_exptl_crystal_description Block
_exptl_crystal_F_000 2432.00
_exptl_crystal_size_max 0.590
_exptl_crystal_size_mid 0.560
_exptl_crystal_size_min 0.320
_refine_diff_density_max 0.580
_refine_diff_density_min -0.310
_refine_ls_extinction_method none
_refine_ls_goodness_of_fit_ref 0.965
_refine_ls_hydrogen_treatment refxyz
_refine_ls_number_parameters 577
_refine_ls_number_reflns 5957
_refine_ls_number_restraints 0
_refine_ls_R_factor_gt 0.0414
_refine_ls_shift/su_max 10.963
_refine_ls_structure_factor_coef Fsqd
_refine_ls_weighting_details 'w = 1/[\s^2^(Fo^2^)+(0.1000P)^2^+0.0000P] where P=(Fo^2^+2Fc^2^)/3'
_refine_ls_weighting_scheme calc
_refine_ls_wR_factor_ref 0.1336
_reflns_number_gt 4686
_reflns_number_total 5957
_reflns_threshold_expression F^2^>2.0\s(F^2^)
_cod_data_source_file c8ra06714g2.cif
_cod_data_source_block RC-44
_cod_database_code 7231673

loop_
_symmetry_equiv_pos_site_id
_symmetry_equiv_pos_as_xyz
1 +X,+Y,+Z
2 1/2-X,+Y,-Z
3 -X,-Y,-Z
4 1/2+X,-Y,+Z
5 1/2+X,1/2+Y,1/2+Z
6 -X,1/2+Y,1/2-Z
7 1/2-X,1/2-Y,1/2-Z
8 +X,1/2-Y,1/2+Z

loop_
_atom_site_label
_atom_site_type_symbol
_atom_site_fract_x
_atom_site_fract_y
_atom_site_fract_z
_atom_site_U_iso_or_equiv
_atom_site_adp_type
_atom_site_occupancy
_atom_site_symmetry_multiplicity
_atom_site_calc_flag
Br1 Br 0.244780(12) 0.48800(3) 0.100729(13) 0.05276(14) Uani 1.0 8 d
O1 O 0.50686(10) -0.01547(14) 0.06844(7) 0.0400(5) Uani 1.0 8 d
O2 O 0.53851(10) 0.02228(16) 0.23808(7) 0.0434(5) Uani 1.0 8 d
O3 O 0.53117(13) -0.18151(19) 0.23758(8) 0.0696(7) Uani 1.0 8 d
N1 N 0.63000(9) 0.26841(18) 0.08770(7) 0.0341(4) Uani 1.0 8 d
N2 N 0.61342(9) 0.36150(19) 0.20358(8) 0.0369(5) Uani 1.0 8 d
N3 N 0.68113(10) 0.1901(2) 0.27768(8) 0.0413(5) Uani 1.0 8 d
N4 N 0.49658(12) -0.1491(2) 0.06879(9) 0.0494(6) Uani 1.0 8 d
N5 N 0.52996(10) -0.07827(19) 0.21410(8) 0.0365(5) Uani 1.0 8 d
C1 C 0.57112(12) 0.3424(3) 0.07570(10) 0.0328(5) Uani 1.0 8 d
C2 C 0.51511(11) 0.2464(2) 0.07898(9) 0.0279(5) Uani 1.0 8 d
C3 C 0.53711(11) 0.1600(3) 0.12801(10) 0.0269(5) Uani 1.0 8 d
C4 C 0.61453(10) 0.1828(2) 0.13344(9) 0.0298(5) Uani 1.0 8 d
C5 C 0.64763(17) 0.2150(4) 0.03337(13) 0.0469(7) Uani 1.0 8 d
C6 C 0.63654(19) 0.3265(4) -0.00611(13) 0.0543(8) Uani 1.0 8 d
C7 C 0.5802(2) 0.3990(4) 0.01773(15) 0.0487(8) Uani 1.0 8 d
C8 C 0.65288(10) 0.0601(3) 0.14024(10) 0.0336(5) Uani 1.0 8 d
C9 C 0.65948(15) -0.0396(3) 0.10307(15) 0.0472(7) Uani 1.0 8 d
C10 C 0.68987(15) -0.1500(3) 0.12142(15) 0.0585(8) Uani 1.0 8 d
C11 C 0.71257(17) -0.1615(3) 0.17573(16) 0.0614(9) Uani 1.0 8 d
C12 C 0.70760(16) -0.0625(4) 0.21326(14) 0.0501(8) Uani 1.0 8 d
C13 C 0.67795(11) 0.0476(3) 0.19496(10) 0.0359(5) Uani 1.0 8 d
C14 C 0.66479(11) 0.1641(3) 0.22592(9) 0.0332(5) Uani 1.0 8 d
C15 C 0.66348(11) 0.3095(3) 0.29436(10) 0.0412(6) Uani 1.0 8 d
C16 C 0.67802(18) 0.3484(4) 0.35027(14) 0.0557(9) Uani 1.0 8 d
C17 C 0.66215(18) 0.4665(4) 0.36748(15) 0.0639(10) Uani 1.0 8 d
C18 C 0.63317(16) 0.5527(4) 0.33029(16) 0.0615(10) Uani 1.0 8 d
C19 C 0.61828(16) 0.5192(4) 0.27610(15) 0.0503(8) Uani 1.0 8 d
C20 C 0.63209(11) 0.3956(3) 0.25735(10) 0.0387(6) Uani 1.0 8 d
C21 C 0.62979(10) 0.2477(2) 0.18951(9) 0.0312(5) Uani 1.0 8 d
C22 C 0.44892(10) 0.3022(2) 0.08482(9) 0.0283(5) Uani 1.0 8 d
C23 C 0.43479(13) 0.3817(3) 0.12939(11) 0.0337(5) Uani 1.0 8 d
C24 C 0.37420(12) 0.4340(3) 0.13475(11) 0.0382(6) Uani 1.0 8 d
C25 C 0.32659(11) 0.4081(3) 0.09511(10) 0.0366(5) Uani 1.0 8 d
C26 C 0.33860(13) 0.3290(3) 0.05056(11) 0.0422(6) Uani 1.0 8 d
C27 C 0.39963(13) 0.2763(3) 0.04579(11) 0.0368(6) Uani 1.0 8 d
C28 C 0.51982(11) 0.0248(2) 0.12066(9) 0.0278(5) Uani 1.0 8 d
C29 C 0.50363(13) -0.1838(3) 0.12087(10) 0.0399(6) Uani 1.0 8 d
C30 C 0.51770(10) -0.0775(2) 0.15498(9) 0.0302(5) Uani 1.0 8 d
C31 C 0.4970(3) -0.3194(4) 0.1359(3) 0.0649(11) Uani 1.0 8 d
H1 H 0.5657(11) 0.401(3) 0.1027(11) 0.032(7) Uani 1.0 8 d
H2 H 0.5134(11) 0.200(2) 0.0471(11) 0.026(6) Uani 1.0 8 d
H3 H 0.5191(12) 0.188(3) 0.1583(13) 0.031(7) Uani 1.0 8 d
H5A H 0.6896(16) 0.185(3) 0.0369(9) 0.047(8) Uani 1.0 8 d
H5B H 0.6192(14) 0.138(3) 0.0222(10) 0.051(8) Uani 1.0 8 d
H6A H 0.6728(18) 0.374(4) -0.0077(13) 0.068(10) Uani 1.0 8 d
H6B H 0.6254(18) 0.294(3) -0.0419(17) 0.085(11) Uani 1.0 8 d
H7A H 0.5438(16) 0.389(4) -0.0062(12) 0.072(11) Uani 1.0 8 d
H7B H 0.5913(19) 0.476(5) 0.0207(15) 0.080(12) Uani 1.0 8 d
H9 H 0.6394(17) -0.032(3) 0.0678(17) 0.056(10) Uani 1.0 8 d
H10 H 0.6957(16) -0.220(3) 0.0967(14) 0.076(10) Uani 1.0 8 d
H11 H 0.7319(14) -0.228(4) 0.1850(11) 0.063(9) Uani 1.0 8 d
H12 H 0.7218(15) -0.070(3) 0.2478(14) 0.054(9) Uani 1.0 8 d
H16 H 0.6990(16) 0.291(4) 0.3702(14) 0.061(10) Uani 1.0 8 d
H17 H 0.676(2) 0.493(3) 0.405(2) 0.086(13) Uani 1.0 8 d
H18 H 0.6251(16) 0.641(4) 0.3414(14) 0.078(10) Uani 1.0 8 d
H19 H 0.5990(17) 0.577(4) 0.2513(15) 0.066(10) Uani 1.0 8 d
H23 H 0.4671(14) 0.396(3) 0.1532(12) 0.040(7) Uani 1.0 8 d
H24 H 0.3651(18) 0.484(3) 0.1666(18) 0.070(11) Uani 1.0 8 d
H26 H 0.3040(13) 0.309(4) 0.0243(13) 0.061(9) Uani 1.0 8 d
H27 H 0.4079(12) 0.226(3) 0.0144(12) 0.044(8) Uani 1.0 8 d
H31A H 0.536(6) -0.350(6) 0.133(5) 0.23(5) Uani 1.0 8 d
H31B H 0.491(7) -0.343(5) 0.165(3) 0.27(5) Uani 1.0 8 d
H31C H 0.478(4) -0.370(6) 0.107(6) 0.20(5) Uani 1.0 8 d

loop_
_atom_site_aniso_label
_atom_site_aniso_U_11
_atom_site_aniso_U_22
_atom_site_aniso_U_33
_atom_site_aniso_U_12
_atom_site_aniso_U_13
_atom_site_aniso_U_23
Br1 0.03154(18) 0.0515(2) 0.0753(3) 0.00451(10) 0.00223(14) 0.00686(13)
O1 0.0627(13) 0.0282(9) 0.0285(9) -0.0086(7) -0.0077(8) -0.0010(7)
O2 0.0580(12) 0.0408(10) 0.0310(9) -0.0050(8) -0.0050(8) -0.0046(8)
O3 0.127(2) 0.0416(11) 0.0393(11) -0.0027(12) -0.0098(11) 0.0170(9)
N1 0.0323(10) 0.0352(10) 0.0349(10) -0.0023(8) 0.0026(8) 0.0013(8)
N2 0.0363(11) 0.0342(11) 0.0400(11) -0.0003(8) -0.0049(8) -0.0072(9)
N3 0.0390(11) 0.0486(12) 0.0360(11) -0.0048(9) -0.0057(8) 0.0048(9)
N4 0.0816(17) 0.0266(10) 0.0394(12) -0.0111(10) -0.0098(11) -0.0034(9)
N5 0.0449(12) 0.0358(11) 0.0287(9) -0.0011(9) -0.0021(8) 0.0040(8)
C1 0.0363(13) 0.0283(12) 0.0338(12) -0.0032(10) 0.0003(10) 0.0029(10)
C2 0.0334(12) 0.0247(11) 0.0255(11) -0.0000(9) -0.0039(9) -0.0001(9)
C3 0.0291(12) 0.0254(11) 0.0260(11) 0.0011(9) -0.0022(9) 0.0006(9)
C4 0.0286(11) 0.0273(11) 0.0335(11) 0.0008(8) -0.0016(9) -0.0017(9)
C5 0.0441(17) 0.0575(19) 0.0394(15) 0.0020(15) 0.0088(14) -0.0035(13)
C6 0.057(2) 0.066(3) 0.0407(16) -0.0115(16) 0.0109(15) 0.0051(15)
C7 0.056(2) 0.0439(16) 0.0462(18) -0.0065(14) 0.0024(15) 0.0147(14)
C8 0.0266(11) 0.0298(11) 0.0444(13) 0.0024(9) -0.0012(9) -0.0029(10)
C9 0.0425(16) 0.0434(16) 0.0556(18) 0.0086(12) -0.0009(14) -0.0112(15)
C10 0.0516(18) 0.0418(16) 0.082(3) 0.0156(13) 0.0040(15) -0.0110(16)
C11 0.061(2) 0.0383(17) 0.085(3) 0.0211(14) 0.0006(17) 0.0073(16)
C12 0.0478(17) 0.0477(18) 0.0548(18) 0.0088(13) -0.0010(14) 0.0135(16)
C13 0.0265(11) 0.0358(12) 0.0454(13) 0.0022(10) -0.0017(9) 0.0034(11)
C14 0.0271(11) 0.0368(12) 0.0355(12) -0.0029(9) -0.0032(9) 0.0035(10)
C15 0.0354(13) 0.0519(15) 0.0363(12) -0.0113(11) 0.0001(10) -0.0028(11)
C16 0.052(2) 0.077(3) 0.0378(17) -0.0128(17) -0.0031(13) -0.0049(16)
C17 0.058(2) 0.091(3) 0.0428(17) -0.0206(18) 0.0036(15) -0.0282(18)
C18 0.0485(18) 0.072(3) 0.064(2) -0.0101(17) 0.0082(15) -0.037(2)
C19 0.0390(17) 0.0521(18) 0.0597(19) -0.0010(13) -0.0011(14) -0.0204(15)
C20 0.0300(12) 0.0458(14) 0.0402(12) -0.0059(10) -0.0001(10) -0.0101(11)
C21 0.0265(11) 0.0329(11) 0.0339(11) -0.0022(9) -0.0037(9) -0.0004(9)
C22 0.0317(11) 0.0235(10) 0.0294(11) -0.0016(8) -0.0025(9) 0.0059(8)
C23 0.0352(14) 0.0323(12) 0.0333(13) -0.0018(10) -0.0052(10) -0.0014(10)
C24 0.0379(14) 0.0339(13) 0.0428(14) 0.0012(10) 0.0008(11) -0.0036(11)
C25 0.0325(12) 0.0308(12) 0.0466(13) 0.0018(9) 0.0016(10) 0.0093(10)
C26 0.0356(14) 0.0470(15) 0.0434(14) -0.0010(11) -0.0117(11) 0.0001(12)
C27 0.0394(14) 0.0382(13) 0.0324(12) 0.0000(10) -0.0070(10) -0.0040(11)
C28 0.0281(11) 0.0290(10) 0.0261(10) -0.0002(8) -0.0031(9) -0.0004(8)
C29 0.0546(15) 0.0271(12) 0.0377(13) -0.0049(10) -0.0038(11) -0.0002(10)
C30 0.0346(12) 0.0275(11) 0.0284(11) -0.0018(9) -0.0018(9) 0.0018(9)
C31 0.115(4) 0.0258(16) 0.054(3) -0.0141(18) -0.013(3) 0.0030(16)
H1 0.023(14) 0.032(17) 0.041(17) -0.010(13) 0.005(12) 0.010(14)
H2 0.010(14) 0.014(13) 0.053(16) 0.001(11) -0.009(12) 0.026(12)
H3 0.024(15) 0.000(12) 0.07(2) -0.013(11) -0.028(14) 0.008(13)
H5A 0.05(2) 0.08(3) 0.005(13) 0.009(18) 0.014(14) 0.013(13)
H5B 0.055(19) 0.08(3) 0.019(16) -0.006(17) -0.001(13) -0.006(16)
H6A 0.05(3) 0.09(3) 0.06(3) 0.01(2) 0.030(18) 0.05(2)
H6B 0.14(3) 0.035(18) 0.08(3) 0.000(18) -0.03(3) -0.004(19)
H7A 0.05(3) 0.12(3) 0.038(19) -0.039(19) -0.025(16) 0.044(18)
H7B 0.04(3) 0.17(4) 0.03(3) -0.01(3) -0.011(18) 0.03(3)
H9 0.05(3) 0.033(17) 0.08(3) 0.004(15) 0.03(2) -0.011(19)
H10 0.09(3) 0.033(18) 0.11(3) 0.044(17) 0.002(19) -0.047(18)
H11 0.10(3) 0.06(3) 0.031(18) 0.024(18) 0.009(15) -0.001(17)
H12 0.09(3) 0.012(14) 0.06(3) 0.053(15) 0.010(19) -0.003(16)
H16 0.08(3) 0.07(3) 0.04(3) -0.04(2) 0.018(18) -0.022(19)
H17 0.08(3) 0.09(3) 0.09(4) 0.008(18) 0.04(3) -0.04(2)
H18 0.06(3) 0.09(3) 0.08(3) -0.01(2) 0.003(17) -0.03(3)
H19 0.08(3) 0.03(2) 0.08(3) 0.011(18) -0.03(2) -0.027(19)
H23 0.041(19) 0.025(16) 0.054(18) -0.010(14) 0.017(14) 0.004(14)
H24 0.06(3) 0.05(3) 0.10(3) 0.001(15) 0.02(3) -0.004(17)
H26 0.033(17) 0.10(3) 0.05(2) 0.007(16) 0.005(15) -0.009(18)
H27 0.013(14) 0.06(2) 0.056(19) 0.009(14) -0.028(13) 0.010(17)
H31A 0.39(12) 0.04(4) 0.25(11) 0.13(6) 0.07(9) 0.09(5)
H31B 0.76(14) 0.05(3) 0.00(4) -0.11(5) -0.13(6) 0.05(3)
H31C 0.18(6) 0.02(4) 0.38(14) 0.07(4) -0.18(7) -0.00(6)

loop_
_atom_type_symbol
_atom_type_description
_atom_type_scat_dispersion_real
_atom_type_scat_dispersion_imag
_atom_type_scat_source
O O 0.0106 0.0060
;
International Tables for Crystallography
(1992, Vol. C, Tables 4.2.6.8 and 6.1.1.4)
;
N N 0.0061 0.0033
;
International Tables for Crystallography
(1992, Vol. C, Tables 4.2.6.8 and 6.1.1.4)
;
C C 0.0033 0.0016
;
International Tables for Crystallography
(1992, Vol. C, Tables 4.2.6.8 and 6.1.1.4)
;
H H 0.0000 0.0000
;
International Tables for Crystallography
(1992, Vol. C, Table 6.1.1.4)
;
Br Br -0.2901 2.4595
;
International Tables for Crystallography
(1992, Vol. C, Tables 4.2.6.8 and 6.1.1.4)
;

loop_
_geom_angle_atom_site_label_1
_geom_angle_atom_site_label_2
_geom_angle_atom_site_label_3
_geom_angle
_geom_angle_publ_flag
N4 O1 C28 109.60(17) yes
C1 N1 C4 106.10(17) yes
C1 N1 C5 104.9(2) yes
C4 N1 C5 119.2(2) yes
C20 N2 C21 114.5(2) yes
C14 N3 C15 113.8(2) yes
O1 N4 C29 105.77(19) yes
O2 N5 O3 124.1(2) yes
O2 N5 C30 118.66(19) yes
O3 N5 C30 117.3(2) yes
N1 C1 C2 105.10(19) yes
N1 C1 C7 105.3(3) yes
C2 C1 C7 114.6(3) yes
C1 C2 C3 102.76(18) yes
C1 C2 C22 115.81(19) yes
C3 C2 C22 114.37(19) yes
C2 C3 C4 104.05(18) yes
C2 C3 C28 114.54(19) yes
C4 C3 C28 112.82(19) yes
N1 C4 C3 105.61(17) yes
N1 C4 C8 118.77(19) yes
N1 C4 C21 109.44(17) yes
C3 C4 C8 113.07(18) yes
C3 C4 C21 108.44(17) yes
C8 C4 C21 101.15(17) yes
N1 C5 C6 102.3(3) yes
C5 C6 C7 105.2(3) yes
C1 C7 C6 104.9(3) yes
C4 C8 C9 129.6(3) yes
C4 C8 C13 111.0(2) yes
C9 C8 C13 119.1(3) yes
C8 C9 C10 119.2(3) yes
C9 C10 C11 120.8(4) yes
C10 C11 C12 121.0(3) yes
C11 C12 C13 118.2(3) yes
C8 C13 C12 121.7(3) yes
C8 C13 C14 108.8(2) yes
C12 C13 C14 129.5(3) yes
N3 C14 C13 127.5(3) yes
N3 C14 C21 124.3(3) yes
C13 C14 C21 108.16(19) yes
N3 C15 C16 119.1(3) yes
N3 C15 C20 122.0(3) yes
C16 C15 C20 118.9(3) yes
C15 C16 C17 120.2(4) yes
C16 C17 C18 120.7(4) yes
C17 C18 C19 120.9(4) yes
C18 C19 C20 119.8(4) yes
N2 C20 C15 121.8(3) yes
N2 C20 C19 118.9(3) yes
C15 C20 C19 119.4(3) yes
N2 C21 C4 126.4(2) yes
N2 C21 C14 123.4(2) yes
C4 C21 C14 110.24(19) yes
C2 C22 C23 121.3(2) yes
C2 C22 C27 121.1(2) yes
C23 C22 C27 117.7(3) yes
C22 C23 C24 121.5(3) yes
C23 C24 C25 119.5(3) yes
Br1 C25 C24 119.07(19) yes
Br1 C25 C26 120.21(18) yes
C24 C25 C26 120.7(3) yes
C25 C26 C27 119.3(3) yes
C22 C27 C26 121.3(3) yes
O1 C28 C3 117.31(19) yes
O1 C28 C30 107.45(19) yes
C3 C28 C30 135.0(2) yes
N4 C29 C30 110.0(2) yes
N4 C29 C31 119.6(3) yes
C30 C29 C31 130.4(3) yes
N5 C30 C28 126.4(2) yes
N5 C30 C29 126.4(2) yes
C28 C30 C29 107.2(2) yes
N1 C1 H1 110.2(15) no
C2 C1 H1 107.8(16) no
C7 C1 H1 113.5(17) no
C1 C2 H2 108.9(15) no
C3 C2 H2 108.9(15) no
C22 C2 H2 106.0(14) no
C2 C3 H3 107.7(17) no
C4 C3 H3 109.1(16) no
C28 C3 H3 108.3(15) no
N1 C5 H5A 107.9(15) no
N1 C5 H5B 112.1(15) no
C6 C5 H5A 116.6(18) no
C6 C5 H5B 112.1(15) no
H5A C5 H5B 106(3) no
C5 C6 H6A 110(3) no
C5 C6 H6B 108(2) no
C7 C6 H6A 113(3) no
C7 C6 H6B 111(3) no
H6A C6 H6B 110(3) no
C1 C7 H7A 113(2) no
C1 C7 H7B 110(3) no
C6 C7 H7A 109(2) no
C6 C7 H7B 108(3) no
H7A C7 H7B 111(4) no
C8 C9 H9 117.4(19) no
C10 C9 H9 123.2(19) no
C9 C10 H10 121.1(19) no
C11 C10 H10 118.1(19) no
C10 C11 H11 118.3(19) no
C12 C11 H11 121(2) no
C11 C12 H12 120.9(18) no
C13 C12 H12 120.9(18) no
C15 C16 H16 113(3) no
C17 C16 H16 126(3) no
C16 C17 H17 118(2) no
C18 C17 H17 120(2) no
C17 C18 H18 121.3(19) no
C19 C18 H18 118(2) no
C18 C19 H19 121(3) no
C20 C19 H19 119(3) no
C22 C23 H23 115.1(19) no
C24 C23 H23 123.4(19) no
C23 C24 H24 120(3) no
C25 C24 H24 121(3) no
C25 C26 H26 119.2(19) no
C27 C26 H26 121.4(19) no
C22 C27 H27 120.0(15) no
C26 C27 H27 118.7(15) no
C29 C31 H31A 104(5) no
C29 C31 H31B 124(4) no
C29 C31 H31C 114(6) no
H31A C31 H31B 96(13) no
H31A C31 H31C 96(8) no
H31B C31 H31C 114(9) no

loop_
_geom_bond_atom_site_label_1
_geom_bond_atom_site_label_2
_geom_bond_distance
_geom_bond_publ_flag
Br1 C25 1.899(3) yes
O1 N4 1.426(3) yes
O1 C28 1.336(3) yes
O2 N5 1.216(3) yes
O3 N5 1.225(3) yes
N1 C1 1.468(3) yes
N1 C4 1.459(3) yes
N1 C5 1.468(4) yes
N2 C20 1.377(3) yes
N2 C21 1.295(3) yes
N3 C14 1.300(3) yes
N3 C15 1.375(4) yes
N4 C29 1.299(4) yes
N5 C30 1.425(3) yes
C1 C2 1.543(4) yes
C1 C7 1.522(5) yes
C2 C3 1.542(4) yes
C2 C22 1.500(3) yes
C3 C4 1.621(3) yes
C3 C28 1.480(4) yes
C4 C8 1.525(3) yes
C4 C21 1.527(3) yes
C5 C6 1.520(5) yes
C6 C7 1.518(6) yes
C8 C9 1.385(5) yes
C8 C13 1.397(4) yes
C9 C10 1.388(5) yes
C10 C11 1.371(6) yes
C11 C12 1.381(5) yes
C12 C13 1.380(5) yes
C13 C14 1.463(4) yes
C14 C21 1.422(3) yes
C15 C16 1.419(5) yes
C15 C20 1.412(4) yes
C16 C17 1.355(6) yes
C17 C18 1.395(6) yes
C18 C19 1.367(6) yes
C19 C20 1.410(5) yes
C22 C23 1.392(4) yes
C22 C27 1.388(4) yes
C23 C24 1.379(4) yes
C24 C25 1.374(4) yes
C25 C26 1.379(4) yes
C26 C27 1.387(4) yes
C28 C30 1.356(3) yes
C29 C30 1.412(4) yes
C29 C31 1.482(5) yes
C1 H1 0.90(3) no
C2 H2 0.90(3) no
C3 H3 0.87(3) no
C5 H5A 0.93(4) no
C5 H5B 1.04(3) no
C6 H6A 0.90(4) no
C6 H6B 0.94(4) no
C7 H7A 0.94(3) no
C7 H7B 0.85(5) no
C9 H9 0.93(4) no
C10 H10 0.95(3) no
C11 H11 0.83(4) no
C12 H12 0.87(4) no
C16 H16 0.88(4) no
C17 H17 0.98(5) no
C18 H18 0.98(4) no
C19 H19 0.93(4) no
C23 H23 0.88(3) no
C24 H24 0.95(4) no
C26 H26 0.96(3) no
C27 H27 0.94(3) no
C31 H31A 0.88(11) no
C31 H31B 0.75(6) no
C31 H31C 0.95(11) no

loop_
_geom_contact_atom_site_label_1
_geom_contact_atom_site_label_2
_geom_contact_distance
_geom_contact_publ_flag
_geom_contact_site_symmetry_2
O1 N5 3.555(3) no .
O1 C2 2.780(3) no .
O1 C4 3.398(3) no .
O1 C8 3.521(3) no .
O1 C9 3.250(4) no .
O1 C22 3.585(3) no .
O1 C31 3.596(5) no .
O2 N3 3.546(3) no .
O2 C3 3.000(3) no .
O2 C4 3.433(3) no .
O2 C8 3.392(3) no .
O2 C13 3.100(3) no .
O2 C14 3.031(3) no .
O2 C21 3.269(3) no .
O2 C28 2.816(3) no .
O2 C29 3.599(3) no .
O3 C28 3.540(3) no .
O3 C29 2.825(3) no .
O3 C31 2.899(6) no .
N1 N2 2.961(3) no .
N1 C9 3.326(4) no .
N1 C13 3.580(3) no .
N1 C14 3.530(3) no .
N1 C28 3.538(3) no .
N2 N3 2.867(3) no .
N2 C1 3.155(3) no .
N2 C3 3.179(3) no .
N2 C13 3.579(4) no .
N3 C8 3.586(3) no .
N3 C12 3.133(4) no .
N4 N5 3.593(3) no .
N5 C3 3.252(3) no .
N5 C8 3.456(3) no .
N5 C13 3.379(3) no .
N5 C31 3.217(5) no .
C1 C21 3.107(4) no .
C1 C23 3.156(4) no .
C2 C5 2.995(5) no .
C2 C6 3.379(5) no .
C2 C21 3.496(3) no .
C3 C5 3.308(5) no .
C3 C9 3.358(4) no .
C3 C13 3.490(4) no .
C3 C14 3.476(4) no .
C3 C23 3.156(4) no .
C4 C30 3.447(3) no .
C5 C8 3.027(4) no .
C5 C9 3.166(5) no .
C7 C22 3.349(5) no .
C8 C11 2.766(4) no .
C8 C28 2.803(3) no .
C8 C30 3.178(3) no .
C9 C12 2.794(5) no .
C9 C28 3.008(4) no .
C9 C30 3.239(4) no .
C10 C13 2.740(5) no .
C14 C16 3.550(5) no .
C14 C20 2.649(4) no .
C15 C18 2.783(5) no .
C15 C21 2.658(4) no .
C16 C19 2.790(6) no .
C17 C20 2.784(5) no .
C19 C21 3.544(5) no .
C22 C25 2.783(3) no .
C22 C28 3.373(3) no .
C23 C26 2.756(4) no .
C24 C27 2.758(4) no .
Br1 N1 3.5071(19) no 4_465
O1 O1 3.285(3) no 3_655
O2 O3 3.498(3) no 6_655
O2 C19 3.251(4) no 6_645
O2 C23 3.521(3) no 6_645
O2 C31 3.534(6) no 6_655
O3 O2 3.498(3) no 6_645
O3 N2 3.369(4) no 6_645
O3 C20 3.478(4) no 6_645
O3 C23 3.298(4) no 6_645
N1 Br1 3.5071(19) no 4_565
N2 O3 3.369(4) no 6_655
N3 N3 3.416(3) no 7_655
N3 C14 3.542(3) no 7_655
N5 C19 3.248(4) no 6_645
N5 C20 3.449(3) no 6_645
C11 C17 3.487(6) no 7_655
C11 C18 3.397(5) no 7_655
C12 C17 3.504(5) no 7_655
C12 C18 3.482(5) no 7_655
C13 C16 3.379(5) no 7_655
C14 N3 3.542(3) no 7_655
C16 C13 3.379(5) no 7_655
C17 C11 3.487(6) no 7_655
C17 C12 3.504(5) no 7_655
C18 C11 3.397(5) no 7_655
C18 C12 3.482(5) no 7_655
C18 C28 3.416(5) no 6_655
C18 C30 3.436(4) no 6_655
C19 O2 3.251(4) no 6_655
C19 N5 3.248(4) no 6_655
C19 C30 3.451(4) no 6_655
C20 O3 3.478(4) no 6_655
C20 N5 3.449(3) no 6_655
C23 O2 3.521(3) no 6_655
C23 O3 3.298(4) no 6_655
C23 C31 3.409(5) no 1_565
C28 C18 3.416(5) no 6_645
C30 C18 3.436(4) no 6_645
C30 C19 3.451(4) no 6_645
C31 O2 3.534(6) no 6_645
C31 C23 3.409(5) no 1_545
Br1 H24 2.91(4) no .
Br1 H26 2.92(4) no .
O1 H2 2.34(3) no .
O1 H3 3.04(3) no .
O1 H5B 3.06(3) no .
O1 H9 2.75(4) no .
O1 H27 3.49(3) no .
O2 H3 2.61(3) no .
O3 H31A 3.06(10) no .
O3 H31B 2.55(7) no .
N1 H2 2.67(3) no .
N1 H3 3.01(3) no .
N1 H6A 2.70(4) no .
N1 H6B 3.10(4) no .
N1 H7A 3.10(3) no .
N1 H7B 2.82(5) no .
N1 H9 3.21(3) no .
N2 H1 2.61(3) no .
N2 H3 2.87(3) no .
N2 H19 2.56(4) no .
N2 H23 3.24(3) no .
N3 H12 2.97(3) no .
N3 H16 2.47(4) no .
N4 H9 3.20(4) no .
N4 H31A 2.73(9) no .
N4 H31B 3.08(6) no .
N4 H31C 2.53(8) no .
N5 H3 3.11(3) no .
N5 H31A 3.46(9) no .
N5 H31B 3.13(7) no .
C1 H3 2.80(3) no .
C1 H5A 3.12(3) no .
C1 H5B 2.71(3) no .
C1 H6A 2.95(4) no .
C1 H6B 3.09(4) no .
C1 H23 2.93(3) no .
C2 H5B 2.82(3) no .
C2 H7A 2.61(4) no .
C2 H7B 3.23(5) no .
C2 H23 2.59(3) no .
C2 H27 2.67(3) no .
C3 H1 2.69(3) no .
C3 H5B 3.09(3) no .
C3 H9 3.29(4) no .
C3 H23 2.95(3) no .
C4 H1 2.61(3) no .
C4 H2 2.90(3) no .
C4 H5A 2.81(3) no .
C4 H5B 2.70(3) no .
C4 H9 2.81(4) no .
C5 H1 3.10(3) no .
C5 H2 2.81(3) no .
C5 H7A 2.96(4) no .
C5 H7B 3.00(5) no .
C5 H9 2.74(3) no .
C6 H1 3.12(3) no .
C6 H2 3.17(3) no .
C7 H2 2.62(3) no .
C7 H5A 3.22(3) no .
C7 H5B 2.88(3) no .
C8 H3 3.12(3) no .
C8 H5A 2.91(3) no .
C8 H5B 2.99(3) no .
C8 H10 3.26(3) no .
C8 H11 3.60(4) no .
C8 H12 3.21(3) no .
C9 H5A 2.92(3) no .
C9 H5B 2.80(3) no .
C9 H11 3.14(3) no .
C10 H12 3.18(4) no .
C11 H9 3.25(4) no .
C12 H10 3.24(4) no .
C13 H9 3.22(4) no .
C13 H11 3.13(4) no .
C14 H3 3.39(3) no .
C14 H12 2.78(3) no .
C15 H17 3.28(5) no .
C15 H19 3.27(4) no .
C16 H18 3.28(4) no .
C17 H19 3.25(4) no .
C18 H16 3.22(4) no .
C19 H17 3.28(5) no .
C20 H16 3.19(4) no .
C20 H18 3.28(4) no .
C21 H1 2.92(3) no .
C21 H3 2.47(3) no .
C22 H1 2.65(3) no .
C22 H3 2.55(3) no .
C22 H7A 3.11(4) no .
C22 H24 3.27(4) no .
C22 H26 3.29(3) no .
C23 H1 2.80(3) no .
C23 H2 3.21(3) no .
C23 H3 2.76(3) no .
C23 H27 3.23(3) no .
C24 H26 3.25(3) no .
C25 H23 3.19(3) no .
C25 H27 3.23(3) no .
C26 H24 3.25(4) no .
C27 H2 2.49(3) no .
C27 H7A 3.47(4) no .
C27 H23 3.15(3) no .
C28 H2 2.55(3) no .
C28 H5B 3.38(3) no .
C28 H9 2.87(4) no .
C29 H9 3.50(4) no .
C30 H3 2.80(3) no .
C30 H9 3.34(4) no .
C30 H31A 2.95(7) no .
C30 H31B 2.87(6) no .
C30 H31C 3.39(8) no .
H1 H2 2.71(4) no .
H1 H3 2.80(4) no .
H1 H5B 3.57(4) no .
H1 H6A 3.50(5) no .
H1 H7A 2.63(4) no .
H1 H7B 2.19(5) no .
H1 H23 2.40(4) no .
H2 H3 2.65(4) no .
H2 H5B 2.38(4) no .
H2 H6B 3.33(5) no .
H2 H7A 2.46(4) no .
H2 H7B 3.39(5) no .
H2 H9 3.60(4) no .
H2 H23 3.42(4) no .
H2 H27 2.31(4) no .
H3 H23 2.45(4) no .
H5A H6A 2.28(5) no .
H5A H6B 2.54(5) no .
H5A H9 2.62(5) no .
H5B H6A 2.83(5) no .
H5B H6B 2.26(5) no .
H5B H7A 3.15(5) no .
H5B H9 2.13(5) no .
H6A H7A 2.67(5) no .
H6A H7B 2.13(6) no .
H6B H7A 2.16(5) no .
H6B H7B 2.55(6) no .
H7A H27 3.35(5) no .
H9 H10 2.39(5) no .
H10 H11 2.22(5) no .
H11 H12 2.25(5) no .
H16 H17 2.35(5) no .
H17 H18 2.40(6) no .
H18 H19 2.30(5) no .
H23 H24 2.34(5) no .
H26 H27 2.34(4) no .
Br1 H6A 3.19(4) no 3_665
Br1 H6A 3.29(4) no 4_465
Br1 H10 3.01(3) no 4_455
Br1 H11 3.42(3) no 4_455
Br1 H16 3.46(4) no 6_655
O1 H2 3.39(3) no 3_655
O1 H5B 3.58(3) no 3_655
O1 H27 3.48(3) no 3_655
O2 H19 2.92(4) no 6_645
O2 H23 2.92(3) no 6_645
O2 H24 3.01(4) no 6_645
O2 H31B 2.80(7) no 6_655
O3 H3 3.05(3) no 6_645
O3 H19 2.92(4) no 1_545
O3 H23 2.73(3) no 6_645
O3 H24 3.55(4) no 6_645
N3 H24 2.73(4) no 6_645
N4 H2 2.82(3) no 3_655
N4 H5B 3.19(3) no 3_655
N4 H6B 3.00(4) no 3_655
N4 H7A 3.05(4) no 3_655
N4 H27 2.95(3) no 3_655
N5 H19 3.26(4) no 6_645
N5 H23 3.17(3) no 6_645
N5 H24 3.59(4) no 6_645
C3 H18 3.46(4) no 6_645
C6 H16 3.48(4) no 8_554
C6 H31C 3.35(11) no 3_655
C7 H7A 3.41(4) no 3_665
C7 H31C 3.19(13) no 3_655
C8 H16 3.46(4) no 7_655
C9 H17 3.45(5) no 7_655
C10 H17 3.31(4) no 7_655
C11 H17 3.53(5) no 7_655
C11 H18 3.40(4) no 7_655
C12 H11 3.49(3) no 7_645
C12 H24 3.31(5) no 6_645
C13 H16 3.47(4) no 7_655
C13 H24 3.51(5) no 6_645
C14 H24 3.26(4) no 6_645
C16 H6B 3.19(4) no 8_555
C17 H6B 3.59(4) no 8_555
C18 H3 3.47(3) no 6_655
C18 H11 3.38(3) no 7_655
C18 H12 3.58(4) no 7_655
C19 H12 3.41(4) no 7_655
C20 H12 3.55(3) no 7_655
C22 H7B 3.52(4) no 3_665
C22 H18 2.91(4) no 6_645
C22 H31C 3.55(7) no 1_565
C23 H18 2.92(4) no 6_645
C23 H31A 3.52(9) no 1_565
C23 H31B 3.24(7) no 1_565
C23 H31C 2.82(7) no 1_565
C24 H12 3.48(4) no 6_655
C24 H18 3.14(4) no 6_645
C24 H31B 3.44(11) no 1_565
C24 H31C 3.07(8) no 1_565
C25 H6A 3.11(4) no 3_665
C25 H6B 3.54(4) no 3_665
C25 H7B 3.50(4) no 3_665
C25 H10 3.36(3) no 4_455
C25 H11 3.50(3) no 4_455
C25 H18 3.34(4) no 6_645
C26 H6A 3.31(4) no 3_665
C26 H7B 3.06(4) no 3_665
C26 H10 3.38(4) no 4_455
C26 H18 3.32(4) no 6_645
C26 H26 3.41(3) no 2_555
C27 H7B 3.07(5) no 3_665
C27 H17 3.58(4) no 6_645
C27 H18 3.10(4) no 6_645
C28 H18 3.38(4) no 6_645
C29 H6B 3.43(4) no 3_655
C31 H1 3.38(3) no 1_545
C31 H6B 3.34(4) no 3_655
C31 H7A 3.27(3) no 3_655
C31 H19 3.59(4) no 1_545
C31 H23 3.10(3) no 1_545
C31 H24 3.52(4) no 1_545
H1 C31 3.38(3) no 1_565
H1 H31A 2.79(8) no 1_565
H1 H31B 3.46(9) no 1_565
H1 H31C 3.02(7) no 1_565
H2 O1 3.39(3) no 3_655
H2 N4 2.82(3) no 3_655
H3 O3 3.05(3) no 6_655
H3 C18 3.47(3) no 6_645
H3 H18 3.02(4) no 6_645
H3 H19 3.50(5) no 6_645
H5A H5A 3.10(5) no 2_655
H5A H6A 3.56(5) no 2_655
H5A H16 3.16(5) no 7_655
H5B O1 3.58(3) no 3_655
H5B N4 3.19(3) no 3_655
H5B H17 3.35(6) no 8_554
H6A Br1 3.19(4) no 3_665
H6A Br1 3.29(4) no 4_565
H6A C25 3.11(4) no 3_665
H6A C26 3.31(4) no 3_665
H6A H5A 3.56(5) no 2_655
H6A H6A 3.20(5) no 2_655
H6A H16 3.44(5) no 8_554
H6A H26 3.41(5) no 3_665
H6B N4 3.00(4) no 3_655
H6B C16 3.19(4) no 8_554
H6B C17 3.59(4) no 8_554
H6B C25 3.54(4) no 3_665
H6B C29 3.43(4) no 3_655
H6B C31 3.34(4) no 3_655
H6B H16 2.77(5) no 8_554
H6B H17 3.45(5) no 8_554
H6B H31C 2.72(11) no 3_655
H7A N4 3.05(4) no 3_655
H7A C7 3.41(4) no 3_665
H7A C31 3.27(3) no 3_655
H7A H7A 2.98(5) no 3_665
H7A H7B 3.14(6) no 3_665
H7A H31A 3.44(12) no 3_655
H7A H31C 2.44(14) no 3_655
H7B C22 3.52(4) no 3_665
H7B C25 3.50(4) no 3_665
H7B C26 3.06(4) no 3_665
H7B C27 3.07(5) no 3_665
H7B H7A 3.14(6) no 3_665
H7B H26 3.33(6) no 3_665
H7B H27 3.26(6) no 3_665
H7B H31A 3.47(11) no 1_565
H7B H31C 3.55(11) no 1_565
H7B H31C 3.51(13) no 3_655
H9 H27 2.98(5) no 3_655
H10 Br1 3.01(3) no 4_555
H10 C25 3.36(3) no 4_555
H10 C26 3.38(4) no 4_555
H10 H17 3.58(5) no 7_655
H10 H26 3.04(5) no 3_655
H10 H26 3.02(5) no 4_555
H10 H27 3.36(4) no 3_655
H11 Br1 3.42(3) no 4_555
H11 C12 3.49(3) no 7_645
H11 C18 3.38(3) no 7_655
H11 C25 3.50(3) no 4_555
H11 H11 3.20(4) no 7_645
H11 H12 2.82(5) no 7_645
H11 H18 3.18(5) no 7_655
H12 C18 3.58(4) no 7_655
H12 C19 3.41(4) no 7_655
H12 C20 3.55(3) no 7_655
H12 C24 3.48(4) no 6_645
H12 H11 2.82(5) no 7_645
H12 H24 2.82(6) no 6_645
H16 Br1 3.46(4) no 6_645
H16 C6 3.48(4) no 8_555
H16 C8 3.46(4) no 7_655
H16 C13 3.47(4) no 7_655
H16 H5A 3.16(5) no 7_655
H16 H6A 3.44(5) no 8_555
H16 H6B 2.77(5) no 8_555
H16 H24 3.60(5) no 6_645
H17 C9 3.45(5) no 7_655
H17 C10 3.31(4) no 7_655
H17 C11 3.53(5) no 7_655
H17 C27 3.58(4) no 6_655
H17 H5B 3.35(6) no 8_555
H17 H6B 3.45(5) no 8_555
H17 H10 3.58(5) no 7_655
H17 H27 3.59(5) no 6_655
H18 C3 3.46(4) no 6_655
H18 C11 3.40(4) no 7_655
H18 C22 2.91(4) no 6_655
H18 C23 2.92(4) no 6_655
H18 C24 3.14(4) no 6_655
H18 C25 3.34(4) no 6_655
H18 C26 3.32(4) no 6_655
H18 C27 3.10(4) no 6_655
H18 C28 3.38(4) no 6_655
H18 H3 3.02(4) no 6_655
H18 H11 3.18(5) no 7_655
H18 H23 3.30(5) no 6_655
H19 O2 2.92(4) no 6_655
H19 O3 2.92(4) no 1_565
H19 N5 3.26(4) no 6_655
H19 C31 3.59(4) no 1_565
H19 H3 3.50(5) no 6_655
H19 H31A 3.16(12) no 1_565
H19 H31B 3.11(11) no 1_565
H23 O2 2.92(3) no 6_655
H23 O3 2.73(3) no 6_655
H23 N5 3.17(3) no 6_655
H23 C31 3.10(3) no 1_565
H23 H18 3.30(5) no 6_645
H23 H31A 3.08(9) no 1_565
H23 H31B 2.82(7) no 1_565
H23 H31C 2.72(8) no 1_565
H24 O2 3.01(4) no 6_655
H24 O3 3.55(4) no 6_655
H24 N3 2.73(4) no 6_655
H24 N5 3.59(4) no 6_655
H24 C12 3.31(5) no 6_655
H24 C13 3.51(5) no 6_655
H24 C14 3.26(4) no 6_655
H24 C31 3.52(4) no 1_565
H24 H12 2.82(6) no 6_655
H24 H16 3.60(5) no 6_655
H24 H31B 3.18(13) no 1_565
H24 H31C 3.17(10) no 1_565
H26 C26 3.41(3) no 2_555
H26 H6A 3.41(5) no 3_665
H26 H7B 3.33(6) no 3_665
H26 H10 3.04(5) no 3_655
H26 H10 3.02(5) no 4_455
H26 H26 2.49(4) no 2_555
H27 O1 3.48(3) no 3_655
H27 N4 2.95(3) no 3_655
H27 H7B 3.26(6) no 3_665
H27 H9 2.98(5) no 3_655
H27 H10 3.36(4) no 3_655
H27 H17 3.59(5) no 6_645
H31A C23 3.52(9) no 1_545
H31A H1 2.79(8) no 1_545
H31A H7A 3.44(12) no 3_655
H31A H7B 3.47(11) no 1_545
H31A H19 3.16(12) no 1_545
H31A H23 3.08(9) no 1_545
H31B O2 2.80(7) no 6_645
H31B C23 3.24(7) no 1_545
H31B C24 3.44(11) no 1_545
H31B H1 3.46(9) no 1_545
H31B H19 3.11(11) no 1_545
H31B H23 2.82(7) no 1_545
H31B H24 3.18(13) no 1_545
H31C C6 3.35(11) no 3_655
H31C C7 3.19(13) no 3_655
H31C C22 3.55(7) no 1_545
H31C C23 2.82(7) no 1_545
H31C C24 3.07(8) no 1_545
H31C H1 3.02(7) no 1_545
H31C H6B 2.72(11) no 3_655
H31C H7A 2.44(14) no 3_655
H31C H7B 3.55(11) no 1_545
H31C H7B 3.51(13) no 3_655
H31C H23 2.72(8) no 1_545
H31C H24 3.17(10) no 1_545

loop_
_geom_torsion_atom_site_label_1
_geom_torsion_atom_site_label_2
_geom_torsion_atom_site_label_3
_geom_torsion_atom_site_label_4
_geom_torsion
_geom_torsion_publ_flag
N4 O1 C28 C3 175.19(18) no
N4 O1 C28 C30 -0.6(3) no
C28 O1 N4 C29 0.1(3) no
C1 N1 C4 C3 27.2(2) no
C1 N1 C4 C8 155.31(16) no
C1 N1 C4 C21 -89.37(18) no
C4 N1 C1 C2 -41.2(2) no
C4 N1 C1 C7 -162.54(15) no
C1 N1 C5 C6 42.4(3) no
C5 N1 C1 C2 85.8(2) no
C5 N1 C1 C7 -35.6(3) no
C4 N1 C5 C6 160.90(18) no
C5 N1 C4 C3 -90.7(3) no
C5 N1 C4 C8 37.4(3) no
C5 N1 C4 C21 152.8(2) no
C20 N2 C21 C4 178.54(18) no
C20 N2 C21 C14 -0.7(3) no
C21 N2 C20 C15 -3.2(3) no
C21 N2 C20 C19 178.06(18) no
C14 N3 C15 C16 179.25(19) no
C14 N3 C15 C20 -1.6(3) no
C15 N3 C14 C13 178.1(2) no
C15 N3 C14 C21 -2.2(4) no
O1 N4 C29 C30 0.5(3) no
O1 N4 C29 C31 -179.05(19) no
O2 N5 C30 C28 6.0(4) no
O2 N5 C30 C29 -176.70(19) no
O3 N5 C30 C28 -174.0(3) no
O3 N5 C30 C29 3.3(4) no
N1 C1 C2 C3 37.6(2) no
N1 C1 C2 C22 163.03(16) no
N1 C1 C7 C6 14.0(3) no
C2 C1 C7 C6 -100.9(3) no
C7 C1 C2 C3 152.6(2) no
C7 C1 C2 C22 -82.0(3) no
C1 C2 C3 C4 -20.1(2) no
C1 C2 C3 C28 -143.67(18) no
C1 C2 C22 C23 -57.8(3) no
C1 C2 C22 C27 122.0(2) no
C3 C2 C22 C23 61.4(3) no
C3 C2 C22 C27 -118.7(2) no
C22 C2 C3 C4 -146.41(17) no
C22 C2 C3 C28 90.0(3) no
C2 C3 C4 N1 -3.4(2) no
C2 C3 C4 C8 -134.88(17) no
C2 C3 C4 C21 113.80(17) no
C2 C3 C28 O1 20.6(3) no
C2 C3 C28 C30 -165.1(3) no
C4 C3 C28 O1 -98.2(3) no
C4 C3 C28 C30 76.2(3) no
C28 C3 C4 N1 121.32(18) no
C28 C3 C4 C8 -10.2(3) no
C28 C3 C4 C21 -121.47(18) no
N1 C4 C8 C9 -59.6(3) no
N1 C4 C8 C13 127.75(19) no
N1 C4 C21 N2 47.4(3) no
N1 C4 C21 C14 -133.35(17) no
C3 C4 C8 C9 65.0(3) no
C3 C4 C8 C13 -107.67(19) no
C3 C4 C21 N2 -67.4(3) no
C3 C4 C21 C14 111.91(18) no
C8 C4 C21 N2 173.51(19) no
C8 C4 C21 C14 -7.2(2) no
C21 C4 C8 C9 -179.23(19) no
C21 C4 C8 C13 8.1(2) no
N1 C5 C6 C7 -32.8(3) no
C5 C6 C7 C1 11.6(4) no
C4 C8 C9 C10 -171.2(2) no
C4 C8 C13 C12 171.88(18) no
C4 C8 C13 C14 -6.2(3) no
C9 C8 C13 C12 -1.7(4) no
C9 C8 C13 C14 -179.7(2) no
C13 C8 C9 C10 1.0(4) no
C8 C9 C10 C11 0.7(5) no
C9 C10 C11 C12 -1.9(5) no
C10 C11 C12 C13 1.3(5) no
C11 C12 C13 C8 0.5(5) no
C11 C12 C13 C14 178.1(3) no
C8 C13 C14 N3 -179.0(2) no
C8 C13 C14 C21 1.3(3) no
C12 C13 C14 N3 3.2(5) no
C12 C13 C14 C21 -176.6(3) no
N3 C14 C21 N2 3.6(4) no
N3 C14 C21 C4 -175.7(2) no
C13 C14 C21 N2 -176.61(19) no
C13 C14 C21 C4 4.1(3) no
N3 C15 C16 C17 178.8(3) no
N3 C15 C20 N2 4.6(4) no
N3 C15 C20 C19 -176.66(19) no
C16 C15 C20 N2 -176.3(3) no
C16 C15 C20 C19 2.5(4) no
C20 C15 C16 C17 -0.3(5) no
C15 C16 C17 C18 -1.9(6) no
C16 C17 C18 C19 2.0(6) no
C17 C18 C19 C20 0.2(5) no
C18 C19 C20 N2 176.4(3) no
C18 C19 C20 C15 -2.4(5) no
C2 C22 C23 C24 179.49(19) no
C2 C22 C27 C26 -179.12(19) no
C23 C22 C27 C26 0.7(4) no
C27 C22 C23 C24 -0.4(4) no
C22 C23 C24 C25 -0.4(4) no
C23 C24 C25 Br1 -176.59(19) no
C23 C24 C25 C26 0.9(4) no
Br1 C25 C26 C27 176.92(16) no
C24 C25 C26 C27 -0.5(4) no
C25 C26 C27 C22 -0.3(4) no
O1 C28 C30 N5 178.56(18) no
O1 C28 C30 C29 0.9(3) no
C3 C28 C30 N5 3.9(4) no
C3 C28 C30 C29 -173.8(3) no
N4 C29 C30 N5 -178.6(2) no
N4 C29 C30 C28 -0.9(3) no
C31 C29 C30 N5 0.9(5) no
C31 C29 C30 C28 178.6(4) no
